data_7118100
loop_
_publ_author_name
'Guangfu Li'
'Wei Guan'
'Shuang Du'
'Dongxia Zhu'
'Guogang Shan'
'Xiaojuan Zhu'
'Likai Yan'
'Zhongmin Su'
'Martin R. Bryce'
'Andrew P. Monkmand'

_publ_section_title
;
 Anion-specific aggregation induced phosphorescence emission (AIPE) in an
 ionic iridium complex in aqueous media
;
_journal_name_full Chem.Commun.
_journal_page_first 16924
_journal_paper_doi 10.1039/C5cc07187A
_journal_volume 51
_journal_year 2015
_chemical_formula_moiety 'C60 H45 Cl10 Ir2 N14 O8.50'
_chemical_formula_sum 'C60 H45 Cl10 Ir2 N14 O8.5'
_chemical_formula_weight 1837.00
_chemical_melting_point ?
_chemical_name_systematic
; 
 ? 
;
_space_group_IT_number 2
_symmetry_cell_setting triclinic
_symmetry_space_group_name_Hall '-P 1'
_symmetry_space_group_name_H-M 'P -1'
_atom_sites_solution_hydrogens geom
_atom_sites_solution_primary direct
_atom_sites_solution_secondary difmap
_audit_creation_method SHELXL-97
_audit_update_record
;
2015-01-16 deposited with the CCDC.
2015-09-30 downloaded from the CCDC.
;
_cell_angle_alpha 78.903(2)
_cell_angle_beta 80.228(2)
_cell_angle_gamma 75.744(2)
_cell_formula_units_Z 2
_cell_length_a 11.0662(11)
_cell_length_b 18.0408(19)
_cell_length_c 18.1054(18)
_cell_measurement_temperature 296(2)
_cell_volume 3409.2(6)
_computing_cell_refinement 'Bruker SMART'
_computing_data_collection 'Bruker SMART'
_computing_data_reduction 'Bruker SAINT'
_computing_molecular_graphics SHELXP-97
_computing_publication_material SHELXTL
_computing_structure_refinement 'SHELXL-97 (Sheldrick, 1997)'
_computing_structure_solution 'SHELXS-97 (Sheldrick, 1990)'
_diffrn_ambient_temperature 296(2)
_diffrn_detector_area_resol_mean 9.00cm
_diffrn_measured_fraction_theta_full 0.995
_diffrn_measured_fraction_theta_max 0.995
_diffrn_measurement_device_type 'CCD area detector'
_diffrn_measurement_method 'phi and omega scans'
_diffrn_radiation_monochromator graphite
_diffrn_radiation_source 'fine-focus sealed tube'
_diffrn_radiation_type MoK\a
_diffrn_radiation_wavelength 0.71073
_diffrn_reflns_av_R_equivalents 0.0690
_diffrn_reflns_av_sigmaI/netI 0.1406
_diffrn_reflns_limit_h_max 13
_diffrn_reflns_limit_h_min -13
_diffrn_reflns_limit_k_max 20
_diffrn_reflns_limit_k_min -21
_diffrn_reflns_limit_l_max 21
_diffrn_reflns_limit_l_min -18
_diffrn_reflns_number 19649
_diffrn_reflns_theta_full 25.07
_diffrn_reflns_theta_max 25.07
_diffrn_reflns_theta_min 1.16
_diffrn_standards_decay_% none
_diffrn_standards_interval_count none
_diffrn_standards_interval_time none
_diffrn_standards_number none
_exptl_absorpt_coefficient_mu 4.356
_exptl_absorpt_correction_T_max 0.3918
_exptl_absorpt_correction_T_min 0.3357
_exptl_absorpt_correction_type empirical
_exptl_absorpt_process_details SADABS
_exptl_crystal_colour colourless
_exptl_crystal_density_diffrn 1.789
_exptl_crystal_density_meas ?
_exptl_crystal_density_method 'not measured'
_exptl_crystal_description block
_exptl_crystal_F_000 1790
_exptl_crystal_size_max 0.24
_exptl_crystal_size_mid 0.22
_exptl_crystal_size_min 0.21
_refine_diff_density_max 2.771
_refine_diff_density_min -1.917
_refine_diff_density_rms 0.235
_refine_ls_extinction_method none
_refine_ls_goodness_of_fit_ref 1.011
_refine_ls_hydrogen_treatment constr
_refine_ls_matrix_type full
_refine_ls_number_parameters 854
_refine_ls_number_reflns 12050
_refine_ls_number_restraints 150
_refine_ls_restrained_S_all 1.007
_refine_ls_R_factor_all 0.1294
_refine_ls_R_factor_gt 0.0650
_refine_ls_shift/su_max 0.000
_refine_ls_shift/su_mean 0.000
_refine_ls_structure_factor_coef Fsqd
_refine_ls_weighting_details 'calc w=1/[\s^2^(Fo^2^)+(0.0952P)^2^+1.5238P] where P=(Fo^2^+2Fc^2^)/3'
_refine_ls_weighting_scheme calc
_refine_ls_wR_factor_gt 0.1562
_refine_ls_wR_factor_ref 0.1925
_reflns_number_gt 7213
_reflns_number_total 12050
_reflns_threshold_expression >2sigma(I)
_cod_data_source_file c5cc07187a2.cif
_cod_data_source_block sad_1
_cod_depositor_comments
;
The following automatic conversions were performed:

'_chemical_melting_point' value 'not measured' was changed to '?' -
the value is undefined or not given.

'_exptl_crystal_density_meas' value 'none' was changed to '?' - the
value is perceived as not measured.

Automatic conversion script
Id: cif_fix_values 4093 2015-10-18 17:28:56Z antanas 
;
_cod_original_sg_symbol_H-M p-1
_cod_original_formula_sum 'C60 H45 Cl10 Ir2 N14 O8.50'
_cod_database_code 7118100

loop_
_symmetry_equiv_pos_as_xyz
'x, y, z'
'-x, -y, -z'

loop_
_atom_site_label
_atom_site_type_symbol
_atom_site_fract_x
_atom_site_fract_y
_atom_site_fract_z
_atom_site_U_iso_or_equiv
_atom_site_adp_type
_atom_site_occupancy
_atom_site_symmetry_multiplicity
_atom_site_calc_flag
_atom_site_refinement_flags
_atom_site_disorder_assembly
_atom_site_disorder_group
Ir1 Ir 0.14468(5) 0.30040(3) 0.44359(3) 0.02384(17) Uani 1 1 d . . .
Ir2 Ir -0.14019(5) 0.24383(3) 0.88520(3) 0.02670(18) Uani 1 1 d . . .
Cl1 Cl -0.3674(4) 0.2932(4) 0.4846(3) 0.0790(19) Uani 1 1 d . . .
Cl2 Cl -0.0728(4) 0.0683(3) 0.6496(2) 0.0536(12) Uani 1 1 d . . .
Cl3 Cl 0.3930(6) 0.0193(3) 0.3408(3) 0.088(2) Uani 1 1 d . . .
Cl4 Cl 0.0484(7) 0.2046(5) 0.1808(4) 0.103(2) Uani 1 1 d U . .
Cl5 Cl -0.2648(7) -0.0480(3) 0.9701(3) 0.090(2) Uani 1 1 d . . .
Cl6 Cl -0.0353(6) 0.0365(3) 1.1633(2) 0.0694(16) Uani 1 1 d . . .
Cl7 Cl 0.3732(4) 0.2144(4) 0.8991(3) 0.0717(16) Uani 1 1 d . . .
Cl8 Cl 0.2585(5) 0.0743(3) 0.6934(2) 0.0619(14) Uani 1 1 d . . .
Cl9 Cl 0.5461(4) 0.6420(3) 0.3243(3) 0.0566(13) Uani 1 1 d . . .
Cl10 Cl 0.2051(4) 0.4385(3) 0.1411(2) 0.0497(12) Uani 1 1 d . . .
O1 O 0.6332(15) 0.6166(10) 0.2600(9) 0.095(5) Uani 1 1 d U . .
O2 O 0.4264(15) 0.6417(10) 0.3121(9) 0.092(5) Uani 1 1 d U . .
O3 O 0.5489(13) 0.7199(9) 0.3313(8) 0.078(4) Uani 1 1 d . . .
O4 O 0.5814(12) 0.5876(8) 0.3905(7) 0.066(4) Uani 1 1 d . . .
O5 O 0.1960(19) 0.3606(13) 0.1506(11) 0.128(7) Uani 1 1 d U . .
O6 O 0.1352(15) 0.4776(10) 0.1988(9) 0.096(5) Uani 1 1 d U . .
O7 O 0.1738(14) 0.4740(10) 0.0687(7) 0.088(5) Uani 1 1 d . . .
O8 O 0.3326(12) 0.4382(10) 0.1429(8) 0.082(5) Uani 1 1 d . . .
N1 N 0.1397(11) 0.3746(7) 0.5241(6) 0.031(3) Uani 1 1 d . . .
N2 N 0.2823(11) 0.3654(7) 0.3911(6) 0.031(3) Uani 1 1 d . . .
N3 N -0.1727(10) 0.3470(7) 0.8008(6) 0.025(3) Uani 1 1 d . . .
N4 N -0.3180(11) 0.3038(8) 0.9269(6) 0.032(3) Uani 1 1 d U . .
N5 N -0.1170(10) 0.3523(7) 0.4215(6) 0.024(3) Uani 1 1 d . . .
N6 N -0.0025(9) 0.3724(7) 0.4003(6) 0.022(3) Uani 1 1 d . . .
N7 N 0.3319(11) 0.1557(9) 0.4387(8) 0.044(4) Uani 1 1 d . . .
N8 N 0.2908(10) 0.2151(8) 0.4808(7) 0.035(3) Uani 1 1 d . . .
N9 N -0.2473(12) 0.1171(8) 0.8726(7) 0.035(3) Uani 1 1 d . . .
N10 N -0.2266(10) 0.1858(7) 0.8332(6) 0.028(3) Uani 1 1 d . . .
N11 N 0.0750(13) 0.2648(7) 0.9383(7) 0.036(3) Uani 1 1 d . . .
N12 N -0.0484(12) 0.2905(8) 0.9447(7) 0.038(3) Uani 1 1 d . . .
C1 C 0.0586(14) 0.3759(8) 0.5959(7) 0.028(3) Uani 1 1 d . . .
C2 C -0.0688(12) 0.3884(8) 0.5954(7) 0.024(3) Uani 1 1 d . . .
H2 H -0.1029 0.4012 0.5499 0.029 Uiso 1 1 calc R . .
C3 C -0.1447(12) 0.3815(8) 0.6635(7) 0.021(3) Uani 1 1 d U . .
H3 H -0.2311 0.3900 0.6637 0.025 Uiso 1 1 calc R . .
C4 C -0.0970(12) 0.3628(8) 0.7302(7) 0.023(3) Uani 1 1 d U . .
C5 C 0.0366(13) 0.3500(8) 0.7314(7) 0.027(3) Uani 1 1 d . . .
H5 H 0.0699 0.3381 0.7771 0.033 Uiso 1 1 calc R . .
C6 C 0.1142(13) 0.3558(8) 0.6630(7) 0.026(3) Uani 1 1 d . . .
H6 H 0.2010 0.3465 0.6616 0.031 Uiso 1 1 calc R . .
C7 C 0.2251(13) 0.4145(9) 0.5077(8) 0.033(4) Uani 1 1 d . . .
H7 H 0.2357 0.4441 0.5420 0.040 Uiso 1 1 calc R . .
C8 C 0.3048(13) 0.4130(9) 0.4350(8) 0.036(4) Uani 1 1 d . . .
C9 C 0.3950(12) 0.4551(9) 0.4120(8) 0.030(3) Uani 1 1 d . . .
H9 H 0.4091 0.4868 0.4430 0.036 Uiso 1 1 calc R . .
C10 C 0.4656(14) 0.4497(10) 0.3409(9) 0.042(4) Uani 1 1 d . . .
H10 H 0.5268 0.4785 0.3236 0.050 Uiso 1 1 calc R . .
C11 C 0.4442(13) 0.4011(10) 0.2960(8) 0.039(4) Uani 1 1 d . . .
H11 H 0.4913 0.3961 0.2488 0.047 Uiso 1 1 calc R . .
C12 C 0.3508(13) 0.3600(10) 0.3233(8) 0.035(4) Uani 1 1 d . . .
H12 H 0.3354 0.3276 0.2935 0.042 Uiso 1 1 calc R . .
C13 C -0.2764(15) 0.3915(10) 0.8152(8) 0.036(4) Uani 1 1 d . . .
H13 H -0.3000 0.4370 0.7817 0.043 Uiso 1 1 calc R . .
C14 C -0.3615(14) 0.3735(10) 0.8839(8) 0.034(4) Uani 1 1 d . . .
C15 C -0.4729(14) 0.4241(11) 0.9025(9) 0.049(5) Uani 1 1 d . . .
H15 H -0.4982 0.4708 0.8711 0.059 Uiso 1 1 calc R . .
C16 C -0.5486(17) 0.4025(11) 0.9717(10) 0.052(5) Uani 1 1 d U . .
H16 H -0.6261 0.4334 0.9868 0.063 Uiso 1 1 calc R . .
C17 C -0.4980(17) 0.3299(14) 1.0169(10) 0.071(7) Uani 1 1 d . . .
H17 H -0.5410 0.3149 1.0640 0.085 Uiso 1 1 calc R . .
C18 C -0.3861(14) 0.2819(10) 0.9912(8) 0.045(4) Uani 1 1 d . . .
H18 H -0.3586 0.2337 1.0196 0.053 Uiso 1 1 calc R . .
C19 C -0.2066(14) 0.4035(10) 0.3841(9) 0.039(4) Uani 1 1 d . . .
H19 H -0.2908 0.4015 0.3884 0.047 Uiso 1 1 calc R . .
C20 C -0.1495(14) 0.4593(10) 0.3382(9) 0.041(4) Uani 1 1 d . . .
H20 H -0.1867 0.5020 0.3055 0.050 Uiso 1 1 calc R . .
C21 C -0.0263(14) 0.4383(9) 0.3512(7) 0.031(4) Uani 1 1 d . . .
H21 H 0.0339 0.4665 0.3286 0.037 Uiso 1 1 calc R . .
C22 C -0.1093(13) 0.2818(9) 0.4763(7) 0.029(3) Uani 1 1 d . . .
C23 C -0.2214(15) 0.2560(10) 0.5082(9) 0.042(4) Uani 1 1 d . . .
C24 C -0.2024(15) 0.1853(10) 0.5628(8) 0.037(4) Uani 1 1 d U . .
H24 H -0.2701 0.1629 0.5843 0.044 Uiso 1 1 calc R . .
C25 C -0.0893(13) 0.1526(9) 0.5821(8) 0.031(4) Uani 1 1 d . . .
C26 C 0.0141(13) 0.1807(9) 0.5505(7) 0.030(4) Uani 1 1 d . . .
H26 H 0.0923 0.1551 0.5650 0.036 Uiso 1 1 calc R . .
C27 C 0.0039(12) 0.2469(8) 0.4971(7) 0.020(3) Uani 1 1 d U . .
C28 C 0.4259(19) 0.1098(13) 0.4616(11) 0.063(5) Uani 1 1 d U . .
H28 H 0.4677 0.0648 0.4424 0.075 Uiso 1 1 calc R . .
C29 C 0.4593(16) 0.1366(10) 0.5214(11) 0.063(6) Uani 1 1 d . . .
H29 H 0.5271 0.1153 0.5486 0.076 Uiso 1 1 calc R . .
C30 C 0.3597(15) 0.2074(10) 0.5303(9) 0.044(4) Uani 1 1 d U . .
H30 H 0.3507 0.2396 0.5662 0.053 Uiso 1 1 calc R . .
C31 C 0.2639(16) 0.1619(10) 0.3757(10) 0.049(5) Uani 1 1 d . . .
C32 C 0.285(2) 0.1048(10) 0.3288(11) 0.068(7) Uani 1 1 d . . .
C33 C 0.207(2) 0.1226(13) 0.2688(9) 0.076(8) Uani 1 1 d . . .
H33 H 0.2135 0.0857 0.2380 0.091 Uiso 1 1 calc R . .
C34 C 0.1286(18) 0.1878(11) 0.2568(9) 0.047(5) Uani 1 1 d . . .
C35 C 0.1050(14) 0.2417(10) 0.3039(8) 0.037(4) Uani 1 1 d . . .
H35 H 0.0443 0.2870 0.2942 0.045 Uiso 1 1 calc R . .
C36 C 0.1692(15) 0.2303(9) 0.3655(8) 0.034(4) Uani 1 1 d . . .
C37 C -0.3078(14) 0.0845(10) 0.8359(9) 0.040(4) Uani 1 1 d . . .
H37 H -0.3293 0.0367 0.8507 0.048 Uiso 1 1 calc R . .
C38 C -0.3320(15) 0.1355(11) 0.7720(9) 0.047(5) Uani 1 1 d . . .
H38 H -0.3773 0.1309 0.7349 0.056 Uiso 1 1 calc R . .
C39 C -0.2765(13) 0.1955(10) 0.7729(8) 0.033(4) Uani 1 1 d . . .
H39 H -0.2756 0.2377 0.7343 0.039 Uiso 1 1 calc R . .
C40 C -0.1959(16) 0.0931(10) 0.9423(8) 0.042(4) Uani 1 1 d . . .
C41 C -0.197(2) 0.0223(11) 0.9894(10) 0.059(6) Uani 1 1 d . . .
C42 C -0.1479(15) 0.0085(11) 1.0588(9) 0.046(4) Uani 1 1 d U . .
H42 H -0.1534 -0.0370 1.0923 0.055 Uiso 1 1 calc R . .
C43 C -0.0937(18) 0.0594(10) 1.0773(8) 0.047(5) Uani 1 1 d . . .
C44 C -0.0857(15) 0.1288(10) 1.0314(8) 0.038(4) Uani 1 1 d . . .
H44 H -0.0495 0.1640 1.0462 0.045 Uiso 1 1 calc R . .
C45 C -0.1322(16) 0.1447(9) 0.9634(8) 0.037(4) Uani 1 1 d . . .
C46 C 0.120(2) 0.2925(13) 0.9892(12) 0.067(6) Uani 1 1 d . . .
H46 H 0.2042 0.2827 0.9970 0.080 Uiso 1 1 calc R . .
C47 C 0.026(2) 0.3355(11) 1.0253(10) 0.051(5) Uani 1 1 d . . .
H47 H 0.0300 0.3618 1.0639 0.061 Uiso 1 1 calc R . .
C48 C -0.0806(18) 0.3356(9) 0.9971(9) 0.042(4) Uani 1 1 d . . .
H48 H -0.1614 0.3627 1.0122 0.050 Uiso 1 1 calc R . .
C49 C 0.1253(14) 0.2170(9) 0.8826(8) 0.031(4) Uani 1 1 d . . .
C50 C 0.2610(17) 0.1901(10) 0.8602(9) 0.045(4) Uani 1 1 d . . .
C51 C 0.3037(16) 0.1448(11) 0.8026(9) 0.051(5) Uani 1 1 d . . .
H51 H 0.3887 0.1255 0.7882 0.061 Uiso 1 1 calc R . .
C52 C 0.2049(17) 0.1299(10) 0.7666(9) 0.049(5) Uani 1 1 d . . .
C53 C 0.0863(13) 0.1531(9) 0.7899(8) 0.034(4) Uani 1 1 d . . .
H53 H 0.0277 0.1398 0.7665 0.041 Uiso 1 1 calc R . .
C54 C 0.0435(14) 0.1964(10) 0.8475(8) 0.036(4) Uani 1 1 d U . .
N13 N 0.714(2) 0.4205(14) 0.1695(13) 0.104(7) Uani 1 1 d U . .
C55 C 0.7720(19) 0.4662(15) 0.1514(12) 0.070(6) Uani 1 1 d . . .
C56 C 0.8396(19) 0.5286(15) 0.1241(13) 0.084(8) Uani 1 1 d . . .
H56A H 0.8555 0.5356 0.0697 0.127 Uiso 1 1 calc R . .
H56B H 0.9180 0.5153 0.1446 0.127 Uiso 1 1 calc R . .
H56C H 0.7896 0.5758 0.1400 0.127 Uiso 1 1 calc R . .
N14 N 0.750(2) 0.0173(15) 0.4663(13) 0.109(7) Uani 1 1 d U . .
C57 C 0.809(2) 0.0568(17) 0.4317(14) 0.092(8) Uani 1 1 d U . .
C58 C 0.908(3) 0.1019(17) 0.3925(15) 0.111(9) Uani 1 1 d U . .
H58A H 0.9470 0.1153 0.4302 0.167 Uiso 1 1 calc R . .
H58B H 0.8694 0.1482 0.3616 0.167 Uiso 1 1 calc R . .
H58C H 0.9709 0.0704 0.3612 0.167 Uiso 1 1 calc R . .
O9 O -0.566(2) -0.1882(14) 0.8456(13) 0.067(4) Uani 0.50 1 d PDU . .
C59 C -0.637(4) -0.224(2) 0.8107(16) 0.067(4) Uani 0.50 1 d PDU . .
H59A H -0.5956 -0.2786 0.8127 0.080 Uiso 0.50 1 calc PR . .
H59B H -0.7191 -0.2221 0.8408 0.080 Uiso 0.50 1 calc PR . .
C60 C -0.656(4) -0.194(2) 0.7354(15) 0.067(4) Uani 0.50 1 d PDU . .
H60A H -0.6960 -0.1396 0.7320 0.100 Uiso 0.50 1 calc PR . .
H60B H -0.7086 -0.2206 0.7187 0.100 Uiso 0.50 1 calc PR . .
H60C H -0.5765 -0.1995 0.7037 0.100 Uiso 0.50 1 calc PR . .
C61 C -0.566(4) -0.1102(17) 0.8371(19) 0.067(4) Uani 0.50 1 d PDU . .
H61A H -0.6523 -0.0811 0.8375 0.080 Uiso 0.50 1 calc PR . .
H61B H -0.5219 -0.0957 0.7873 0.080 Uiso 0.50 1 calc PR . .
C62 C -0.512(4) -0.086(2) 0.891(2) 0.067(4) Uani 0.50 1 d PDU . .
H62A H -0.5640 -0.0902 0.9390 0.100 Uiso 0.50 1 calc PR . .
H62B H -0.5053 -0.0332 0.8743 0.100 Uiso 0.50 1 calc PR . .
H62C H -0.4298 -0.1183 0.8960 0.100 Uiso 0.50 1 calc PR . .

loop_
_atom_site_aniso_label
_atom_site_aniso_U_11
_atom_site_aniso_U_22
_atom_site_aniso_U_33
_atom_site_aniso_U_23
_atom_site_aniso_U_13
_atom_site_aniso_U_12
Ir1 0.0211(3) 0.0256(4) 0.0223(3) 0.0036(2) -0.0005(2) -0.0078(3)
Ir2 0.0324(4) 0.0259(4) 0.0203(3) 0.0021(2) -0.0015(2) -0.0094(3)
Cl1 0.029(2) 0.100(5) 0.098(4) 0.036(3) -0.019(2) -0.027(3)
Cl2 0.056(3) 0.039(3) 0.055(3) 0.015(2) 0.008(2) -0.019(2)
Cl3 0.100(4) 0.038(3) 0.096(4) -0.012(3) 0.036(3) 0.006(3)
Cl4 0.107(2) 0.103(2) 0.101(2) -0.0187(10) -0.0155(10) -0.0239(11)
Cl5 0.160(6) 0.067(4) 0.071(3) 0.027(3) -0.049(4) -0.083(4)
Cl6 0.136(5) 0.051(3) 0.032(2) 0.016(2) -0.033(3) -0.043(3)
Cl7 0.041(3) 0.091(4) 0.088(4) 0.009(3) -0.026(3) -0.029(3)
Cl8 0.066(3) 0.060(3) 0.043(3) -0.008(2) 0.011(2) 0.006(3)
Cl9 0.036(2) 0.052(3) 0.087(4) -0.001(3) -0.033(2) -0.010(2)
Cl10 0.062(3) 0.059(3) 0.032(2) -0.010(2) 0.0007(19) -0.021(3)
O1 0.095(5) 0.095(5) 0.095(5) -0.0152(13) -0.0120(12) -0.0206(15)
O2 0.091(5) 0.092(5) 0.092(5) -0.0139(13) -0.0127(12) -0.0206(15)
O3 0.075(10) 0.063(11) 0.113(12) -0.027(9) -0.015(8) -0.037(9)
O4 0.064(9) 0.071(11) 0.061(8) -0.001(7) -0.023(7) -0.008(8)
O5 0.128(7) 0.128(7) 0.129(7) -0.0202(15) -0.0168(13) -0.0286(18)
O6 0.096(5) 0.096(5) 0.095(5) -0.0154(13) -0.0119(12) -0.0211(15)
O7 0.097(12) 0.101(14) 0.044(8) 0.014(8) -0.006(8) -0.001(10)
O8 0.051(9) 0.123(15) 0.088(11) -0.041(10) -0.019(7) -0.024(9)
N1 0.032(7) 0.036(8) 0.022(6) 0.004(5) -0.002(5) -0.011(6)
N2 0.034(7) 0.035(8) 0.026(7) 0.000(6) 0.001(5) -0.017(6)
N3 0.015(6) 0.022(7) 0.031(6) 0.001(5) 0.001(5) 0.000(5)
N4 0.032(3) 0.032(3) 0.032(3) -0.0050(11) -0.0041(11) -0.0069(12)
N5 0.031(7) 0.026(7) 0.017(6) 0.002(5) -0.003(5) -0.011(6)
N6 0.010(5) 0.035(8) 0.019(6) -0.004(5) 0.006(4) -0.005(5)
N7 0.017(7) 0.040(10) 0.063(10) 0.013(7) -0.003(6) 0.001(7)
N8 0.014(6) 0.041(9) 0.038(7) 0.019(6) 0.006(5) -0.010(6)
N9 0.039(8) 0.038(9) 0.030(7) 0.006(6) -0.014(6) -0.018(7)
N10 0.015(6) 0.029(8) 0.035(7) -0.001(5) -0.003(5) 0.002(5)
N11 0.048(9) 0.020(8) 0.036(7) 0.012(6) -0.013(6) -0.007(7)
N12 0.034(8) 0.031(9) 0.040(8) 0.011(6) -0.011(6) 0.001(7)
C1 0.046(9) 0.023(9) 0.014(7) -0.001(6) 0.004(6) -0.014(7)
C2 0.014(7) 0.027(9) 0.028(8) -0.003(6) -0.015(6) 0.008(6)
C3 0.020(3) 0.021(3) 0.020(3) -0.0029(11) -0.0027(11) -0.0042(12)
C4 0.023(3) 0.023(3) 0.024(3) -0.0034(11) -0.0029(11) -0.0053(12)
C5 0.031(8) 0.032(9) 0.016(7) 0.007(6) -0.007(6) -0.008(7)
C6 0.020(7) 0.029(9) 0.031(8) -0.002(6) -0.015(6) -0.005(7)
C7 0.030(8) 0.031(10) 0.037(9) 0.009(7) -0.007(7) -0.015(8)
C8 0.028(8) 0.037(10) 0.040(9) 0.011(7) -0.005(7) -0.015(8)
C9 0.018(7) 0.033(9) 0.037(8) 0.007(7) -0.007(6) -0.010(7)
C10 0.022(8) 0.043(11) 0.047(10) 0.026(8) -0.009(7) -0.006(8)
C11 0.022(8) 0.057(12) 0.028(8) 0.019(8) 0.002(6) -0.015(8)
C12 0.031(8) 0.042(11) 0.028(8) 0.000(7) 0.000(6) -0.010(8)
C13 0.046(10) 0.040(11) 0.024(8) -0.003(7) 0.005(7) -0.021(9)
C14 0.034(9) 0.037(10) 0.038(9) -0.016(7) -0.009(7) -0.013(8)
C15 0.032(9) 0.057(13) 0.036(9) 0.005(8) 0.016(7) 0.010(9)
C16 0.052(5) 0.052(5) 0.052(5) -0.0079(12) -0.0064(12) -0.0113(14)
C17 0.048(12) 0.11(2) 0.039(11) 0.006(11) 0.015(9) -0.014(13)
C18 0.032(9) 0.045(12) 0.039(9) 0.017(8) 0.005(7) 0.000(8)
C19 0.020(8) 0.044(11) 0.048(10) 0.003(8) -0.009(7) -0.001(8)
C20 0.036(9) 0.039(11) 0.045(10) 0.012(8) -0.020(7) -0.005(8)
C21 0.044(9) 0.032(10) 0.017(7) 0.004(6) -0.001(6) -0.018(8)
C22 0.031(8) 0.035(10) 0.020(7) -0.006(6) 0.002(6) -0.009(7)
C23 0.046(10) 0.049(12) 0.037(9) -0.002(8) -0.004(7) -0.025(9)
C24 0.037(4) 0.037(4) 0.037(4) -0.0053(12) -0.0043(11) -0.0084(13)
C25 0.029(8) 0.031(9) 0.032(8) 0.005(7) -0.005(6) -0.009(7)
C26 0.029(8) 0.035(10) 0.031(8) 0.003(7) -0.009(6) -0.019(7)
C27 0.019(3) 0.020(3) 0.020(3) -0.0026(11) -0.0022(11) -0.0041(12)
C28 0.063(5) 0.063(5) 0.063(5) -0.0098(13) -0.0079(12) -0.0140(16)
C29 0.034(10) 0.032(11) 0.096(15) 0.041(10) 0.000(10) -0.004(9)
C30 0.044(4) 0.044(4) 0.044(4) -0.0063(12) -0.0058(11) -0.0101(14)
C31 0.043(10) 0.038(11) 0.058(11) 0.002(9) 0.029(9) -0.024(9)
C32 0.121(19) 0.021(10) 0.050(12) -0.011(8) 0.040(12) -0.021(11)
C33 0.15(2) 0.072(17) 0.018(10) -0.017(10) 0.019(11) -0.059(17)
C34 0.077(14) 0.030(11) 0.038(10) -0.009(8) -0.025(9) -0.007(10)
C35 0.035(9) 0.046(11) 0.029(8) 0.002(7) -0.005(7) -0.012(8)
C36 0.043(10) 0.031(10) 0.022(8) -0.004(6) 0.019(7) -0.012(8)
C37 0.033(9) 0.049(12) 0.040(9) 0.002(8) -0.002(7) -0.023(9)
C38 0.039(10) 0.066(14) 0.050(11) -0.026(10) -0.006(8) -0.024(10)
C39 0.028(8) 0.039(10) 0.027(8) -0.007(7) -0.008(6) 0.004(7)
C40 0.061(11) 0.042(11) 0.027(8) 0.001(7) -0.004(7) -0.027(9)
C41 0.101(16) 0.041(12) 0.046(11) 0.005(9) -0.015(10) -0.043(12)
C42 0.046(4) 0.046(4) 0.046(4) -0.0068(12) -0.0060(11) -0.0104(14)
C43 0.084(14) 0.045(12) 0.016(8) 0.011(7) -0.019(8) -0.025(10)
C44 0.054(11) 0.034(10) 0.028(8) -0.006(7) -0.008(7) -0.013(9)
C45 0.062(11) 0.023(9) 0.029(8) 0.004(7) -0.006(7) -0.021(8)
C46 0.078(15) 0.069(16) 0.075(15) -0.003(12) -0.042(12) -0.040(14)
C47 0.088(15) 0.032(11) 0.038(10) -0.009(8) -0.028(10) -0.009(11)
C48 0.071(12) 0.023(10) 0.033(9) -0.001(7) -0.023(9) -0.006(9)
C49 0.038(9) 0.026(9) 0.023(8) 0.011(6) -0.011(6) -0.003(7)
C50 0.058(12) 0.036(11) 0.039(10) 0.015(8) -0.006(8) -0.024(9)
C51 0.034(10) 0.058(13) 0.046(11) 0.009(9) 0.013(8) -0.009(9)
C52 0.053(12) 0.037(11) 0.042(10) 0.016(8) 0.013(8) -0.012(9)
C53 0.024(8) 0.036(10) 0.040(9) 0.006(7) -0.004(7) -0.010(8)
C54 0.036(4) 0.036(4) 0.036(4) -0.0053(12) -0.0046(11) -0.0080(13)
N13 0.104(7) 0.104(7) 0.104(7) -0.0163(15) -0.0132(14) -0.0231(18)
C55 0.046(12) 0.081(18) 0.072(14) -0.018(12) 0.012(10) -0.001(12)
C56 0.057(14) 0.10(2) 0.100(18) -0.042(15) 0.008(12) -0.015(14)
N14 0.109(7) 0.109(7) 0.110(7) -0.0173(15) -0.0136(14) -0.0241(19)
C57 0.092(8) 0.092(8) 0.092(8) -0.0147(16) -0.0116(14) -0.0204(19)
C58 0.111(9) 0.111(9) 0.111(9) -0.0176(17) -0.0141(15) -0.025(2)
O9 0.067(4) 0.067(4) 0.067(4) -0.0104(8) -0.0086(7) -0.0147(11)
C59 0.067(4) 0.067(4) 0.067(4) -0.0104(8) -0.0086(7) -0.0147(11)
C60 0.067(4) 0.067(4) 0.067(4) -0.0104(8) -0.0086(7) -0.0147(11)
C61 0.067(4) 0.067(4) 0.067(4) -0.0104(8) -0.0086(7) -0.0147(11)
C62 0.067(4) 0.067(4) 0.067(4) -0.0104(8) -0.0086(7) -0.0147(11)

loop_
_atom_type_symbol
_atom_type_description
_atom_type_scat_dispersion_real
_atom_type_scat_dispersion_imag
_atom_type_scat_source
C C 0.0033 0.0016 'International Tables Vol C Tables 4.2.6.8 and 6.1.1.4'
H H 0.0000 0.0000 'International Tables Vol C Tables 4.2.6.8 and 6.1.1.4'
N N 0.0061 0.0033 'International Tables Vol C Tables 4.2.6.8 and 6.1.1.4'
O O 0.0106 0.0060 'International Tables Vol C Tables 4.2.6.8 and 6.1.1.4'
Cl Cl 0.1484 0.1585 'International Tables Vol C Tables 4.2.6.8 and 6.1.1.4'
Ir Ir -1.4442 7.9887 'International Tables Vol C Tables 4.2.6.8 and 6.1.1.4'

loop_
_geom_angle_atom_site_label_1
_geom_angle_atom_site_label_2
_geom_angle_atom_site_label_3
_geom_angle
_geom_angle_site_symmetry_1
_geom_angle_site_symmetry_3
N6 Ir1 C36 92.8(6) . .
N6 Ir1 C27 79.5(5) . .
C36 Ir1 C27 85.9(5) . .
N6 Ir1 N8 172.1(5) . .
C36 Ir1 N8 79.9(6) . .
C27 Ir1 N8 96.9(5) . .
N6 Ir1 N2 97.4(5) . .
C36 Ir1 N2 98.3(5) . .
C27 Ir1 N2 175.0(5) . .
N8 Ir1 N2 86.6(5) . .
N6 Ir1 N1 91.4(5) . .
C36 Ir1 N1 173.9(5) . .
C27 Ir1 N1 99.3(5) . .
N8 Ir1 N1 96.2(5) . .
N2 Ir1 N1 76.7(4) . .
N12 Ir2 N10 173.6(5) . .
N12 Ir2 C45 92.8(5) . .
N10 Ir2 C45 81.0(5) . .
N12 Ir2 C54 79.1(6) . .
N10 Ir2 C54 99.0(5) . .
C45 Ir2 C54 85.8(6) . .
N12 Ir2 N4 94.0(5) . .
N10 Ir2 N4 88.1(5) . .
C45 Ir2 N4 97.7(6) . .
C54 Ir2 N4 172.5(5) . .
N12 Ir2 N3 93.2(5) . .
N10 Ir2 N3 93.1(5) . .
C45 Ir2 N3 172.5(5) . .
C54 Ir2 N3 99.7(5) . .
N4 Ir2 N3 77.4(4) . .
O2 Cl9 O4 110.7(9) . .
O2 Cl9 O3 108.2(10) . .
O4 Cl9 O3 111.9(9) . .
O2 Cl9 O1 108.2(10) . .
O4 Cl9 O1 107.1(10) . .
O3 Cl9 O1 110.7(9) . .
O6 Cl10 O7 113.3(10) . .
O6 Cl10 O5 113.6(11) . .
O7 Cl10 O5 107.6(11) . .
O6 Cl10 O8 106.7(9) . .
O7 Cl10 O8 108.3(9) . .
O5 Cl10 O8 107.0(11) . .
C7 N1 C1 120.2(13) . .
C7 N1 Ir1 114.4(10) . .
C1 N1 Ir1 125.1(9) . .
C12 N2 C8 118.9(12) . .
C12 N2 Ir1 126.3(10) . .
C8 N2 Ir1 114.6(9) . .
C13 N3 C4 119.6(12) . .
C13 N3 Ir2 112.9(9) . .
C4 N3 Ir2 127.1(9) . .
C18 N4 C14 119.1(13) . .
C18 N4 Ir2 126.0(11) . .
C14 N4 Ir2 114.8(9) . .
C19 N5 N6 110.7(11) . .
C19 N5 C22 137.1(12) . .
N6 N5 C22 112.2(11) . .
C21 N6 N5 104.6(11) . .
C21 N6 Ir1 138.3(9) . .
N5 N6 Ir1 117.1(8) . .
C28 N7 N8 111.0(17) . .
C28 N7 C31 133.6(19) . .
N8 N7 C31 115.2(13) . .
C30 N8 N7 110.5(14) . .
C30 N8 Ir1 133.9(13) . .
N7 N8 Ir1 115.3(10) . .
C37 N9 N10 111.9(12) . .
C37 N9 C40 132.9(14) . .
N10 N9 C40 115.1(12) . .
C39 N10 N9 105.2(12) . .
C39 N10 Ir2 138.8(11) . .
N9 N10 Ir2 115.9(9) . .
N12 N11 C46 108.6(16) . .
N12 N11 C49 115.1(13) . .
C46 N11 C49 136.3(16) . .
C48 N12 N11 108.0(14) . .
C48 N12 Ir2 135.8(12) . .
N11 N12 Ir2 115.7(11) . .
C2 C1 C6 122.7(12) . .
C2 C1 N1 118.4(12) . .
C6 C1 N1 118.5(13) . .
C3 C2 C1 118.6(12) . .
C3 C2 H2 120.7 . .
C1 C2 H2 120.7 . .
C4 C3 C2 121.7(12) . .
C4 C3 H3 119.2 . .
C2 C3 H3 119.2 . .
C3 C4 N3 122.2(12) . .
C3 C4 C5 120.2(12) . .
N3 C4 C5 117.3(11) . .
C6 C5 C4 118.7(12) . .
C6 C5 H5 120.7 . .
C4 C5 H5 120.7 . .
C5 C6 C1 118.2(13) . .
C5 C6 H6 120.9 . .
C1 C6 H6 120.9 . .
N1 C7 C8 119.4(14) . .
N1 C7 H7 120.3 . .
C8 C7 H7 120.3 . .
C9 C8 N2 122.2(14) . .
C9 C8 C7 123.3(15) . .
N2 C8 C7 114.4(12) . .
C8 C9 C10 118.6(15) . .
C8 C9 H9 120.7 . .
C10 C9 H9 120.7 . .
C11 C10 C9 119.7(14) . .
C11 C10 H10 120.1 . .
C9 C10 H10 120.1 . .
C12 C11 C10 118.3(14) . .
C12 C11 H11 120.8 . .
C10 C11 H11 120.8 . .
N2 C12 C11 122.2(15) . .
N2 C12 H12 118.9 . .
C11 C12 H12 118.9 . .
N3 C13 C14 121.1(15) . .
N3 C13 H13 119.5 . .
C14 C13 H13 119.5 . .
N4 C14 C15 124.6(14) . .
N4 C14 C13 113.7(14) . .
C15 C14 C13 121.6(15) . .
C14 C15 C16 117.7(16) . .
C14 C15 H15 121.1 . .
C16 C15 H15 121.1 . .
C15 C16 C17 116.2(17) . .
C15 C16 H16 121.9 . .
C17 C16 H16 121.9 . .
C18 C17 C16 121.1(15) . .
C18 C17 H17 119.4 . .
C16 C17 H17 119.4 . .
N4 C18 C17 121.1(16) . .
N4 C18 H18 119.5 . .
C17 C18 H18 119.5 . .
N5 C19 C20 107.1(13) . .
N5 C19 H19 126.4 . .
C20 C19 H19 126.4 . .
C21 C20 C19 105.3(14) . .
C21 C20 H20 127.3 . .
C19 C20 H20 127.3 . .
N6 C21 C20 112.2(13) . .
N6 C21 H21 123.9 . .
C20 C21 H21 123.9 . .
C27 C22 C23 123.6(14) . .
C27 C22 N5 117.0(12) . .
C23 C22 N5 119.3(13) . .
C22 C23 C24 114.4(15) . .
C22 C23 Cl1 127.8(13) . .
C24 C23 Cl1 117.6(12) . .
C25 C24 C23 120.2(14) . .
C25 C24 H24 119.9 . .
C23 C24 H24 119.9 . .
C24 C25 C26 122.7(14) . .
C24 C25 Cl2 118.1(11) . .
C26 C25 Cl2 119.2(12) . .
C25 C26 C27 120.4(14) . .
C25 C26 H26 119.8 . .
C27 C26 H26 119.8 . .
C22 C27 C26 118.6(12) . .
C22 C27 Ir1 114.2(10) . .
C26 C27 Ir1 127.3(10) . .
N7 C28 C29 109(2) . .
N7 C28 H28 125.5 . .
C29 C28 H28 125.5 . .
C28 C29 C30 102.8(16) . .
C28 C29 H29 128.6 . .
C30 C29 H29 128.6 . .
N8 C30 C29 106.7(16) . .
N8 C30 H30 126.7 . .
C29 C30 H30 126.7 . .
C32 C31 C36 121.5(19) . .
C32 C31 N7 124.4(19) . .
C36 C31 N7 114.1(15) . .
C31 C32 C33 116(2) . .
C31 C32 Cl3 123.7(19) . .
C33 C32 Cl3 120.8(15) . .
C34 C33 C32 121.9(18) . .
C34 C33 H33 119.1 . .
C32 C33 H33 119.1 . .
C33 C34 C35 122.4(17) . .
C33 C34 Cl4 117.8(15) . .
C35 C34 Cl4 119.8(15) . .
C34 C35 C36 121.3(17) . .
C34 C35 H35 119.4 . .
C36 C35 H35 119.4 . .
C35 C36 C31 117.0(15) . .
C35 C36 Ir1 127.6(13) . .
C31 C36 Ir1 115.4(13) . .
N9 C37 C38 105.3(15) . .
N9 C37 H37 127.3 . .
C38 C37 H37 127.3 . .
C37 C38 C39 106.3(14) . .
C37 C38 H38 126.9 . .
C39 C38 H38 126.9 . .
N10 C39 C38 111.2(15) . .
N10 C39 H39 124.4 . .
C38 C39 H39 124.4 . .
C41 C40 N9 125.3(15) . .
C41 C40 C45 118.0(15) . .
N9 C40 C45 116.7(13) . .
C40 C41 C42 118.5(16) . .
C40 C41 Cl5 123.6(14) . .
C42 C41 Cl5 117.8(13) . .
C43 C42 C41 121.2(17) . .
C43 C42 H42 119.4 . .
C41 C42 H42 119.4 . .
C42 C43 C44 122.5(15) . .
C42 C43 Cl6 117.5(13) . .
C44 C43 Cl6 120.1(13) . .
C45 C44 C43 118.4(15) . .
C45 C44 H44 120.8 . .
C43 C44 H44 120.8 . .
C44 C45 C40 121.1(14) . .
C44 C45 Ir2 127.6(11) . .
C40 C45 Ir2 111.0(11) . .
C47 C46 N11 107.4(18) . .
C47 C46 H46 126.3 . .
N11 C46 H46 126.3 . .
C46 C47 C48 108.5(16) . .
C46 C47 H47 125.8 . .
C48 C47 H47 125.8 . .
N12 C48 C47 107.5(17) . .
N12 C48 H48 126.3 . .
C47 C48 H48 126.3 . .
C54 C49 N11 117.4(14) . .
C54 C49 C50 119.0(15) . .
N11 C49 C50 123.6(14) . .
C51 C50 C49 120.2(15) . .
C51 C50 Cl7 116.6(14) . .
C49 C50 Cl7 123.2(13) . .
C50 C51 C52 115.2(15) . .
C50 C51 H51 122.4 . .
C52 C51 H51 122.4 . .
C53 C52 C51 122.2(17) . .
C53 C52 Cl8 122.6(15) . .
C51 C52 Cl8 115.2(13) . .
C52 C53 C54 122.9(16) . .
C52 C53 H53 118.6 . .
C54 C53 H53 118.6 . .
C49 C54 C53 120.4(15) . .
C49 C54 Ir2 112.1(12) . .
C53 C54 Ir2 127.3(11) . .
N13 C55 C56 176(3) . .
C55 C56 H56A 109.5 . .
C55 C56 H56B 109.5 . .
H56A C56 H56B 109.5 . .
C55 C56 H56C 109.5 . .
H56A C56 H56C 109.5 . .
H56B C56 H56C 109.5 . .
N14 C57 C58 169(3) . .
C57 C58 H58A 109.5 . .
C57 C58 H58B 109.5 . .
H58A C58 H58B 109.5 . .
C57 C58 H58C 109.5 . .
H58A C58 H58C 109.5 . .
H58B C58 H58C 109.5 . .
C61 O9 C59 129(3) . .
C60 C59 O9 117(2) . .
C60 C59 H59A 108.1 . .
O9 C59 H59A 108.1 . .
C60 C59 H59B 108.1 . .
O9 C59 H59B 108.1 . .
H59A C59 H59B 107.3 . .
C59 C60 H60A 109.5 . .
C59 C60 H60B 109.5 . .
H60A C60 H60B 109.5 . .
C59 C60 H60C 109.5 . .
H60A C60 H60C 109.5 . .
H60B C60 H60C 109.5 . .
O9 C61 C62 118(2) . .
O9 C61 H61A 107.9 . .
C62 C61 H61A 107.9 . .
O9 C61 H61B 107.9 . .
C62 C61 H61B 107.9 . .
H61A C61 H61B 107.2 . .
C61 C62 H62A 109.5 . .
C61 C62 H62B 109.5 . .
H62A C62 H62B 109.5 . .
C61 C62 H62C 109.5 . .
H62A C62 H62C 109.5 . .
H62B C62 H62C 109.5 . .

loop_
_geom_bond_atom_site_label_1
_geom_bond_atom_site_label_2
_geom_bond_distance
_geom_bond_site_symmetry_2
Ir1 N6 1.988(11) .
Ir1 C36 2.016(15) .
Ir1 C27 2.041(12) .
Ir1 N8 2.044(13) .
Ir1 N2 2.135(11) .
Ir1 N1 2.147(12) .
Ir2 N12 2.011(14) .
Ir2 N10 2.019(12) .
Ir2 C45 2.049(14) .
Ir2 C54 2.057(16) .
Ir2 N4 2.091(12) .
Ir2 N3 2.166(11) .
Cl1 C23 1.683(17) .
Cl2 C25 1.750(15) .
Cl3 C32 1.71(2) .
Cl4 C34 1.701(17) .
Cl5 C41 1.737(18) .
Cl6 C43 1.725(15) .
Cl7 C50 1.706(17) .
Cl8 C52 1.751(18) .
Cl9 O2 1.380(16) .
Cl9 O4 1.438(13) .
Cl9 O3 1.444(14) .
Cl9 O1 1.451(16) .
Cl10 O6 1.388(17) .
Cl10 O7 1.403(13) .
Cl10 O5 1.41(2) .
Cl10 O8 1.415(13) .
N1 C7 1.288(17) .
N1 C1 1.449(16) .
N2 C12 1.335(17) .
N2 C8 1.367(19) .
N3 C13 1.247(18) .
N3 C4 1.424(16) .
N4 C18 1.323(17) .
N4 C14 1.37(2) .
N5 C19 1.354(18) .
N5 N6 1.376(14) .
N5 C22 1.448(18) .
N6 C21 1.338(18) .
N7 C28 1.24(2) .
N7 N8 1.377(19) .
N7 C31 1.44(2) .
N8 C30 1.240(19) .
N9 C37 1.316(18) .
N9 N10 1.357(16) .
N9 C40 1.419(18) .
N10 C39 1.270(17) .
N11 N12 1.322(17) .
N11 C46 1.34(2) .
N11 C49 1.407(19) .
N12 C48 1.31(2) .
C1 C2 1.374(18) .
C1 C6 1.399(18) .
C2 C3 1.371(17) .
C2 H2 0.9300 .
C3 C4 1.351(17) .
C3 H3 0.9300 .
C4 C5 1.442(18) .
C5 C6 1.384(18) .
C5 H5 0.9300 .
C6 H6 0.9300 .
C7 C8 1.456(19) .
C7 H7 0.9300 .
C8 C9 1.362(18) .
C9 C10 1.40(2) .
C9 H9 0.9300 .
C10 C11 1.39(2) .
C10 H10 0.9300 .
C11 C12 1.388(19) .
C11 H11 0.9300 .
C12 H12 0.9300 .
C13 C14 1.462(19) .
C13 H13 0.9300 .
C14 C15 1.37(2) .
C15 C16 1.43(2) .
C15 H15 0.9300 .
C16 C17 1.44(3) .
C16 H16 0.9300 .
C17 C18 1.39(2) .
C17 H17 0.9300 .
C18 H18 0.9300 .
C19 C20 1.39(2) .
C19 H19 0.9300 .
C20 C21 1.37(2) .
C20 H20 0.9300 .
C21 H21 0.9300 .
C22 C27 1.336(19) .
C22 C23 1.424(19) .
C23 C24 1.45(2) .
C24 C25 1.32(2) .
C24 H24 0.9300 .
C25 C26 1.359(18) .
C26 C27 1.379(19) .
C26 H26 0.9300 .
C28 C29 1.40(3) .
C28 H28 0.9300 .
C29 C30 1.48(2) .
C29 H29 0.9300 .
C30 H30 0.9300 .
C31 C32 1.41(2) .
C31 C36 1.41(2) .
C32 C33 1.44(3) .
C33 C34 1.28(3) .
C33 H33 0.9300 .
C34 C35 1.36(2) .
C35 C36 1.38(2) .
C35 H35 0.9300 .
C37 C38 1.35(2) .
C37 H37 0.9300 .
C38 C39 1.37(2) .
C38 H38 0.9300 .
C39 H39 0.9300 .
C40 C41 1.39(2) .
C40 C45 1.44(2) .
C41 C42 1.41(2) .
C42 C43 1.33(2) .
C42 H42 0.9300 .
C43 C44 1.38(2) .
C44 C45 1.37(2) .
C44 H44 0.9300 .
C46 C47 1.30(3) .
C46 H46 0.9300 .
C47 C48 1.36(2) .
C47 H47 0.9300 .
C48 H48 0.9300 .
C49 C54 1.35(2) .
C49 C50 1.47(2) .
C50 C51 1.40(2) .
C51 C52 1.47(2) .
C51 H51 0.9300 .
C52 C53 1.30(2) .
C53 C54 1.37(2) .
C53 H53 0.9300 .
N13 C55 1.13(3) .
C55 C56 1.47(3) .
C56 H56A 0.9600 .
C56 H56B 0.9600 .
C56 H56C 0.9600 .
N14 C57 1.11(3) .
C57 C58 1.53(3) .
C58 H58A 0.9600 .
C58 H58B 0.9600 .
C58 H58C 0.9600 .
O9 C61 1.387(19) .
O9 C59 1.421(18) .
C59 C60 1.400(19) .
C59 H59A 0.9700 .
C59 H59B 0.9700 .
C60 H60A 0.9600 .
C60 H60B 0.9600 .
C60 H60C 0.9600 .
C61 C62 1.408(18) .
C61 H61A 0.9700 .
C61 H61B 0.9700 .
C62 H62A 0.9600 .
C62 H62B 0.9600 .
C62 H62C 0.9600 .
